data_7116733
loop_
_publ_author_name
'Ru-Xin Yao'
'Xin Cui'
'Jun Wang'
'Xian-Ming Zhang'

_publ_section_title
;
 A homochiral magnet based on D3 symmetric [(NaO3)Co3] clusters: from
 spontaneous resolution to absolute chiral induction
;
_journal_name_full Chem.Commun.
_journal_page_first 5108
_journal_paper_doi 10.1039/C5cc00003C
_journal_volume 51
_journal_year 2015
_chemical_formula_moiety '0.5(C72 H54 Co6 N24 Na2 O24), N1 O3'
_chemical_formula_sum 'C36 H27 Co3 N13 Na O15'
_chemical_formula_weight 1081.48
_chemical_name_systematic
;
 ?
;
_space_group_crystal_system hexagonal
_space_group_IT_number 173
_space_group_name_Hall 'P 6c'
_space_group_name_H-M_alt 'P 63'
_symmetry_space_group_name_Hall 'P 6c'
_symmetry_space_group_name_H-M 'P 63'
_atom_sites_solution_hydrogens mixed
_audit_creation_date 2014-10-22
_audit_creation_method
;
Olex2 1.2
(compiled 2014.09.19 svn.r3010 for OlexSys, GUI svn.r4874)
;
_audit_update_record
;
2014-10-31 deposited with the CCDC.
2015-02-18 downloaded from the CCDC.
;
_cell_angle_alpha 90
_cell_angle_beta 90
_cell_angle_gamma 120
_cell_formula_units_Z 2
_cell_length_a 13.1177(4)
_cell_length_b 13.1177(4)
_cell_length_c 16.0050(4)
_cell_measurement_temperature 293(2)
_cell_volume 2385.07(12)
_computing_molecular_graphics 'Olex2 (Dolomanov et al., 2009)'
_computing_publication_material 'Olex2 (Dolomanov et al., 2009)'
_computing_structure_refinement 'ShelXL (Sheldrick, 2008)'
_diffrn_ambient_temperature 293(2)
_diffrn_measured_fraction_theta_full 0.988
_diffrn_measured_fraction_theta_max 1.000
_diffrn_measurement_device_type 'multiwire proportional'
_diffrn_measurement_method 'phi and omega scans'
_diffrn_radiation_monochromator graphite
_diffrn_radiation_type CuK\a
_diffrn_radiation_wavelength 1.54178
_diffrn_reflns_av_R_equivalents 0.0261
_diffrn_reflns_av_unetI/netI 0.0355
_diffrn_reflns_Laue_measured_fraction_full 0.988
_diffrn_reflns_Laue_measured_fraction_max 1.000
_diffrn_reflns_limit_h_max 15
_diffrn_reflns_limit_h_min -15
_diffrn_reflns_limit_k_max 11
_diffrn_reflns_limit_k_min -15
_diffrn_reflns_limit_l_max 13
_diffrn_reflns_limit_l_min -19
_diffrn_reflns_number 4821
_diffrn_reflns_point_group_measured_fraction_full 0.988
_diffrn_reflns_point_group_measured_fraction_max 1.000
_diffrn_reflns_theta_full 67.679
_diffrn_reflns_theta_max 66.848
_diffrn_reflns_theta_min 3.891
_exptl_absorpt_coefficient_mu 8.839
_exptl_absorpt_correction_type none
_exptl_crystal_colour violet
_exptl_crystal_colour_primary violet
_exptl_crystal_density_diffrn 1.506
_exptl_crystal_description hexagonal
_exptl_crystal_F_000 1092
_exptl_crystal_size_max 0.26
_exptl_crystal_size_mid 0.22
_exptl_crystal_size_min 0.2
_refine_diff_density_max 0.913
_refine_diff_density_min -0.302
_refine_diff_density_rms 0.118
_refine_ls_abs_structure_details
;
 Flack x determined using 619 quotients [(I+)-(I-)]/[(I+)+(I-)]
 (Parsons and Flack (2004), Acta Cryst. A60, s61).
;
_refine_ls_abs_structure_Flack 0.001(6)
_refine_ls_extinction_method none
_refine_ls_goodness_of_fit_ref 1.123
_refine_ls_hydrogen_treatment mixed
_refine_ls_matrix_type full
_refine_ls_number_parameters 210
_refine_ls_number_reflns 2197
_refine_ls_number_restraints 1
_refine_ls_restrained_S_all 1.123
_refine_ls_R_factor_all 0.0489
_refine_ls_R_factor_gt 0.0456
_refine_ls_shift/su_max 0.097
_refine_ls_shift/su_mean 0.019
_refine_ls_structure_factor_coef Fsqd
_refine_ls_weighting_details
;
 w=1/[\s^2^(Fo^2^)+(0.0831P)^2^]
 where P=(Fo^2^+2Fc^2^)/3
;
_refine_ls_weighting_scheme calc
_refine_ls_wR_factor_gt 0.1211
_refine_ls_wR_factor_ref 0.1240
_reflns_Friedel_coverage 0.925
_reflns_Friedel_fraction_full 0.988
_reflns_Friedel_fraction_max 1.000
_reflns_number_gt 2071
_reflns_number_total 2197
_reflns_threshold_expression 'I > 2\s(I)'
_cod_data_source_file c5cc00003c3.cif
_cod_data_source_block b
_cod_original_cell_volume 2385.07(17)
_cod_database_code 7116733
_shelxl_version_number 2013-2
_shelx_space_group_comment
;
The symmetry employed for this shelxl refinement is uniquely defined
by the following loop, which should always be used as a source of
symmetry information in preference to the above space-group names.
They are only intended as comments.
;
_olex2_refinement_description
;
1. Fixed Uiso
 At 1.2 times of:
  All C(H) groups, All N(H) groups
2.a Aromatic/amide H refined with riding coordinates:
 C9(H9), C3(H3), C2(H2), N2(H2A), C11(H11), C12(H12), N4(H4), C8(H8)
;
_olex2_submission_special_instructions 'No special instructions were received'

loop_
_space_group_symop_operation_xyz
'x, y, z'
'-y, x-y, z'
'-x+y, -x, z'
'-x, -y, z+1/2'
'y, -x+y, z+1/2'
'x-y, x, z+1/2'

loop_
_atom_site_label
_atom_site_type_symbol
_atom_site_fract_x
_atom_site_fract_y
_atom_site_fract_z
_atom_site_U_iso_or_equiv
_atom_site_adp_type
_atom_site_occupancy
_atom_site_site_symmetry_order
_atom_site_calc_flag
_atom_site_refinement_flags_posn
_atom_site_refinement_flags_adp
_atom_site_refinement_flags_occupancy
Co1 Co 0.04430(8) 0.52597(13) 0.09155(13) 0.0281(3) Uani 1 1 d . . .
Na1 Na 0.3333 0.6667 0.0931(4) 0.0240(8) Uani 1 3 d S T P
O3 O 0.1657(5) 0.5250(6) 0.1678(4) 0.0324(15) Uani 1 1 d . . .
O1 O 0.1720(6) 0.6588(7) 0.0202(5) 0.0404(16) Uani 1 1 d . . .
C7 C 0.1272(8) 0.4362(10) 0.2165(6) 0.036(2) Uani 1 1 d . . .
C1 C 0.0994(9) 0.6675(9) -0.0292(6) 0.036(2) Uani 1 1 d . . .
O4 O 0.0313(6) 0.3506(7) 0.2116(4) 0.0544(19) Uani 1 1 d . . .
O2 O -0.0074(7) 0.6187(8) -0.0128(4) 0.0494(19) Uani 1 1 d . . .
C9 C 0.1863(10) 0.3678(9) 0.3403(5) 0.050(2) Uani 1 1 d . . .
H9 H 0.1131 0.3006 0.3336 0.060 Uiso 1 1 calc R . .
C3 C 0.2509(8) 0.7856(8) -0.1352(5) 0.035(2) Uani 1 1 d . . .
H3 H 0.3085 0.7900 -0.0990 0.042 Uiso 1 1 calc R . .
C4 C 0.2877(8) 0.8386(9) -0.2186(6) 0.039(2) Uani 1 1 d . . .
C2 C 0.1410(9) 0.7321(9) -0.1087(6) 0.044(2) Uani 1 1 d . . .
H2 H 0.0854 0.7354 -0.1429 0.053 Uiso 1 1 calc R . .
C5 C 0.3957(9) 0.9139(10) -0.2496(6) 0.042(2) Uani 1 1 d . . .
N2 N 0.2114(8) 0.8180(10) -0.2828(4) 0.060(3) Uani 1 1 d . . .
H2A H 0.1360 0.7752 -0.2809 0.072 Uiso 1 1 calc R . .
N1 N 0.3868(7) 0.9390(7) -0.3303(5) 0.0404(19) Uani 1 1 d . . .
C11 C 0.3574(10) 0.4545(11) 0.4471(6) 0.048(3) Uani 1 1 d . . .
H11 H 0.4025 0.5308 0.4268 0.058 Uiso 1 1 calc R . .
N3 N 0.3830(8) 0.4088(9) 0.5162(5) 0.043(2) Uani 1 1 d . . .
C12 C 0.2967(10) 0.3001(10) 0.5186(7) 0.051(3) Uani 1 1 d . . .
H12 H 0.2914 0.2466 0.5589 0.062 Uiso 1 1 calc R . .
C6 C 0.2765(9) 0.8774(12) -0.3501(7) 0.059(3) Uani 1 1 d . . .
N4 N 0.2185(9) 0.2729(9) 0.4597(6) 0.063(3) Uani 1 1 d . . .
H4 H 0.1559 0.2058 0.4523 0.075 Uiso 1 1 calc R . .
C10 C 0.2546(9) 0.3688(11) 0.4136(6) 0.049(3) Uani 1 1 d . . .
C8 C 0.2153(12) 0.4491(10) 0.2838(6) 0.047(2) Uani 1 1 d . . .
H8 H 0.2901 0.5153 0.2844 0.056 Uiso 1 1 calc R . .
N5 N 0.0000 0.0000 0.425(2) 0.124(10) Uani 1 3 d S T P
O5 O -0.0124(15) 0.0832(12) 0.4393(17) 0.208(11) Uani 1 1 d . . .
H5 H 0.486(9) 0.935(8) -0.230(6) 0.04(3) Uiso 1 1 d . . .

loop_
_atom_site_aniso_label
_atom_site_aniso_U_11
_atom_site_aniso_U_22
_atom_site_aniso_U_33
_atom_site_aniso_U_23
_atom_site_aniso_U_13
_atom_site_aniso_U_12
Co1 0.0260(5) 0.0398(7) 0.0178(4) -0.0009(7) 0.0001(7) 0.0160(6)
Na1 0.0232(11) 0.0232(11) 0.0256(18) 0.000 0.000 0.0116(5)
O3 0.027(3) 0.044(4) 0.028(3) 0.009(3) 0.002(3) 0.019(3)
O1 0.041(4) 0.048(4) 0.031(4) 0.010(3) 0.009(3) 0.021(3)
C7 0.036(5) 0.056(6) 0.021(4) 0.008(4) 0.005(4) 0.026(5)
C1 0.050(6) 0.042(5) 0.025(4) 0.001(4) 0.005(4) 0.030(4)
O4 0.034(4) 0.060(5) 0.047(4) 0.007(4) -0.003(3) 0.007(4)
O2 0.038(4) 0.076(5) 0.036(3) 0.012(3) 0.011(3) 0.030(4)
C9 0.042(5) 0.065(6) 0.036(5) 0.007(4) -0.007(5) 0.021(5)
C3 0.039(5) 0.044(6) 0.025(4) 0.006(4) 0.001(3) 0.023(5)
C4 0.036(5) 0.045(5) 0.027(4) 0.004(4) 0.000(3) 0.014(4)
C2 0.045(6) 0.056(6) 0.029(5) 0.011(4) 0.002(4) 0.025(5)
C5 0.035(5) 0.051(6) 0.023(4) 0.002(4) -0.002(4) 0.009(5)
N2 0.044(5) 0.082(7) 0.030(4) 0.018(4) 0.000(4) 0.012(5)
N1 0.035(4) 0.043(5) 0.022(4) 0.010(3) 0.004(3) 0.003(4)
C11 0.056(7) 0.073(7) 0.031(5) 0.013(5) 0.003(4) 0.044(6)
N3 0.049(5) 0.059(6) 0.031(4) 0.000(4) -0.006(3) 0.035(5)
C12 0.055(6) 0.054(6) 0.045(5) -0.002(5) -0.016(5) 0.027(5)
C6 0.037(5) 0.074(8) 0.044(6) 0.023(5) -0.001(4) 0.012(5)
N4 0.052(5) 0.058(6) 0.050(5) 0.005(4) -0.015(4) 0.006(4)
C10 0.035(5) 0.076(8) 0.039(5) -0.010(5) -0.009(4) 0.031(5)
C8 0.060(7) 0.055(6) 0.033(5) 0.003(5) -0.006(5) 0.035(6)
N5 0.097(10) 0.097(10) 0.18(3) 0.000 0.000 0.048(5)
O5 0.093(10) 0.071(9) 0.47(3) -0.015(17) 0.001(16) 0.046(8)

loop_
_atom_type_symbol
_atom_type_description
_atom_type_scat_dispersion_real
_atom_type_scat_dispersion_imag
_atom_type_scat_source
C C 0.0181 0.0091 'International Tables Vol C Tables 4.2.6.8 and 6.1.1.4'
H H 0.0000 0.0000 'International Tables Vol C Tables 4.2.6.8 and 6.1.1.4'
Co Co -2.3653 3.6143 'International Tables Vol C Tables 4.2.6.8 and 6.1.1.4'
N N 0.0311 0.0180 'International Tables Vol C Tables 4.2.6.8 and 6.1.1.4'
Na Na 0.1353 0.1239 'International Tables Vol C Tables 4.2.6.8 and 6.1.1.4'
O O 0.0492 0.0322 'International Tables Vol C Tables 4.2.6.8 and 6.1.1.4'

loop_
_geom_angle_atom_site_label_1
_geom_angle_atom_site_label_2
_geom_angle_atom_site_label_3
_geom_angle
_geom_angle_site_symmetry_1
_geom_angle_site_symmetry_3
O3 Co1 Na1 45.9(2) . .
O3 Co1 O1 91.7(2) . .
O3 Co1 O2 150.0(3) . .
O3 Co1 N1 103.7(3) . 5_455
O3 Co1 N3 110.5(4) . 6_554
O1 Co1 Na1 46.0(2) . .
O1 Co1 O2 59.4(3) . .
O2 Co1 Na1 105.3(2) . .
N1 Co1 Na1 126.6(3) 5_455 .
N1 Co1 O1 122.5(4) 5_455 .
N1 Co1 O2 87.3(3) 5_455 .
N1 Co1 N3 119.7(4) 5_455 6_554
N3 Co1 Na1 112.8(3) 6_554 .
N3 Co1 O1 104.8(4) 6_554 .
N3 Co1 O2 86.7(3) 6_554 .
Co1 Na1 Co1 119.993(4) . 3_565
Co1 Na1 Co1 119.995(4) 3_565 2_665
Co1 Na1 Co1 119.994(4) . 2_665
O3 Na1 Co1 96.61(17) . 2_665
O3 Na1 Co1 96.61(17) 2_665 3_565
O3 Na1 Co1 37.47(15) . .
O3 Na1 Co1 133.6(2) 2_665 .
O3 Na1 Co1 133.6(2) 3_565 2_665
O3 Na1 Co1 37.47(15) 3_565 3_565
O3 Na1 Co1 96.61(17) 3_565 .
O3 Na1 Co1 133.6(2) . 3_565
O3 Na1 Co1 37.47(15) 2_665 2_665
O3 Na1 O3 96.9(3) 3_565 2_665
O3 Na1 O3 96.9(3) 3_565 .
O3 Na1 O3 96.9(3) . 2_665
O3 Na1 O1 170.6(2) 3_565 2_665
O3 Na1 O1 75.91(17) 3_565 3_565
O3 Na1 O1 170.6(2) . 3_565
O3 Na1 O1 75.91(17) 2_665 2_665
O3 Na1 O1 90.0(2) . 2_665
O1 Na1 Co1 136.4(3) 2_665 3_565
O1 Na1 Co1 136.4(3) . 2_665
O1 Na1 Co1 92.7(2) . 3_565
O1 Na1 Co1 136.3(3) 3_565 .
O1 Na1 Co1 38.55(17) 3_565 3_565
O1 Na1 Co1 38.55(17) 2_665 2_665
O1 Na1 Co1 92.7(2) 2_665 .
O1 Na1 Co1 92.7(2) 3_565 2_665
O1 Na1 Co1 38.55(17) . .
O1 Na1 O3 90.0(2) 3_565 2_665
O1 Na1 O3 90.0(2) . 3_565
O1 Na1 O3 170.6(2) . 2_665
O1 Na1 O3 75.91(17) . .
O1 Na1 O1 97.9(3) . 2_665
O1 Na1 O1 97.9(3) 3_565 2_665
O1 Na1 O1 97.9(3) . 3_565
Co1 O3 Na1 96.7(3) . .
C7 O3 Co1 115.0(6) . .
C7 O3 Na1 144.1(6) . .
Co1 O1 Na1 95.4(3) . .
C1 O1 Co1 95.2(6) . .
C1 O1 Na1 169.2(7) . .
O3 C7 C8 113.4(9) . .
O4 C7 O3 124.4(9) . .
O4 C7 C8 122.1(10) . .
O1 C1 C2 120.2(9) . .
O2 C1 O1 121.3(9) . .
O2 C1 C2 118.4(9) . .
C1 O2 Co1 82.8(6) . .
C8 C9 C10 128.2(11) . .
C2 C3 C4 123.8(9) . .
C5 C4 C3 130.9(9) . .
C5 C4 N2 105.4(8) . .
N2 C4 C3 123.7(8) . .
C3 C2 C1 125.1(9) . .
N1 C5 C4 110.0(9) . .
C6 N2 C4 107.3(9) . .
C5 N1 Co1 127.6(8) . 6_664
C6 N1 Co1 125.5(7) . 6_664
C6 N1 C5 106.8(9) . .
C10 C11 N3 108.2(11) . .
C11 N3 Co1 130.0(8) . 5
C12 N3 Co1 126.3(7) . 5
C12 N3 C11 103.4(10) . .
N3 C12 N4 114.4(10) . .
N1 C6 N2 110.5(9) . .
C12 N4 C10 106.4(9) . .
C11 C10 C9 131.9(11) . .
N4 C10 C9 120.5(9) . .
N4 C10 C11 107.5(9) . .
C9 C8 C7 120.3(11) . .
O5 N5 O5 116.3(16) . 2
O5 N5 O5 116.3(16) 2 3
O5 N5 O5 116.3(16) . 3

loop_
_geom_bond_atom_site_label_1
_geom_bond_atom_site_label_2
_geom_bond_distance
_geom_bond_site_symmetry_2
Co1 Na1 3.2840(9) .
Co1 O3 2.011(6) .
Co1 O1 2.056(7) .
Co1 O2 2.357(7) .
Co1 N1 2.017(8) 5_455
Co1 N3 2.023(9) 6_554
Na1 Co1 3.2840(9) 3_565
Na1 Co1 3.2839(9) 2_665
Na1 O3 2.373(7) .
Na1 O3 2.373(7) 3_565
Na1 O3 2.373(7) 2_665
Na1 O1 2.373(8) 2_665
Na1 O1 2.373(8) 3_565
Na1 O1 2.373(8) .
O3 C7 1.277(12) .
O1 C1 1.286(12) .
C7 O4 1.199(13) .
C7 C8 1.526(13) .
C1 O2 1.242(13) .
C1 C2 1.475(13) .
C9 C10 1.472(12) .
C9 C8 1.302(14) .
C3 C4 1.471(12) .
C3 C2 1.319(13) .
C4 C5 1.353(14) .
C4 N2 1.364(12) .
C5 N1 1.352(12) .
N2 C6 1.354(13) .
N1 Co1 2.017(8) 6_664
N1 C6 1.296(14) .
C11 N3 1.378(13) .
C11 C10 1.361(16) .
N3 Co1 2.023(9) 5
N3 C12 1.304(14) .
C12 N4 1.304(14) .
N4 C10 1.326(14) .
N5 O5 1.204(16) 3
N5 O5 1.204(16) 2
N5 O5 1.204(16) .
